data_2209992
loop_
_publ_author_name
'Rodr\'iguez de Barbar\'in, Cecilia'
'Bern\`es, Sylvain'
'Macossay, Javier'
'Cassidy, Patrick E.'

_publ_section_title
;
 4,4'-(1,1,1,3,3,3-Hexafluoropropane-2,2-diyl)bis(benzoyl chloride)
;
_journal_coeditor_code SA2010
_journal_issue 8
_journal_name_full 'Acta Crystallographica Section E'
_journal_page_first o3602
_journal_page_last o3603
_journal_paper_doi 10.1107/S1600536806028236
_journal_volume 62
_journal_year 2006
_chemical_formula_moiety 'C17 H8 Cl2 F6 O2'
_chemical_formula_sum 'C17 H8 Cl2 F6 O2'
_chemical_formula_weight 429.13
_chemical_melting_point 416
_chemical_name_common
;
2,2-Bis(4-chloroformylbenzyl)-1,1,1,3,3,3-hexafluoropropane
;
_chemical_name_systematic
;
4,4'-(1,1,1,3,3,3-Hexafluoropropane-2,2-diyl)bis(benzoyl chloride)
;
_space_group_IT_number 15
_symmetry_cell_setting monoclinic
_symmetry_space_group_name_Hall '-C 2yc'
_symmetry_space_group_name_H-M 'C 1 2/c 1'
_atom_sites_solution_hydrogens geom
_atom_sites_solution_primary direct
_atom_sites_solution_secondary difmap
_audit_creation_method SHELXTL-Plus
_cell_angle_alpha 90.00
_cell_angle_beta 98.12(3)
_cell_angle_gamma 90.00
_cell_formula_units_Z 8
_cell_length_a 19.338(9)
_cell_length_b 12.299(4)
_cell_length_c 14.677(4)
_cell_measurement_reflns_used 56
_cell_measurement_temperature 298.0(10)
_cell_measurement_theta_max 12.375
_cell_measurement_theta_min 4.670
_cell_volume 3456(2)
_computing_cell_refinement XSCANS
_computing_data_collection 'XSCANS (Siemens, 1996)'
_computing_data_reduction XSCANS
_computing_molecular_graphics SHELXTL-Plus
_computing_publication_material SHELXTL-Plus
_computing_structure_refinement SHELXTL-Plus
_computing_structure_solution 'SHELXTL-Plus (Sheldrick, 1997)'
_diffrn_ambient_temperature 298.0(10)
_diffrn_measured_fraction_theta_full 0.988
_diffrn_measured_fraction_theta_max 0.988
_diffrn_measurement_device_type 'Bruker P4'
_diffrn_measurement_method \w
_diffrn_radiation_monochromator graphite
_diffrn_radiation_source 'fine-focus sealed tube'
_diffrn_radiation_type MoK\a
_diffrn_radiation_wavelength 0.71073
_diffrn_reflns_av_R_equivalents 0.0314
_diffrn_reflns_av_sigmaI/netI 0.0402
_diffrn_reflns_limit_h_max 1
_diffrn_reflns_limit_h_min -23
_diffrn_reflns_limit_k_max 14
_diffrn_reflns_limit_k_min -1
_diffrn_reflns_limit_l_max 17
_diffrn_reflns_limit_l_min -17
_diffrn_reflns_number 3727
_diffrn_reflns_theta_full 25.35
_diffrn_reflns_theta_max 25.35
_diffrn_reflns_theta_min 2.13
_diffrn_standards_decay_% 6.4
_diffrn_standards_interval_count 97
_diffrn_standards_number 3
_exptl_absorpt_coefficient_mu 0.447
_exptl_absorpt_correction_type none
_exptl_crystal_colour colourless
_exptl_crystal_density_diffrn 1.650
_exptl_crystal_density_method 'not measured'
_exptl_crystal_description needle
_exptl_crystal_F_000 1712
_exptl_crystal_size_max 0.60
_exptl_crystal_size_mid 0.20
_exptl_crystal_size_min 0.18
_refine_diff_density_max 0.226
_refine_diff_density_min -0.414
_refine_ls_extinction_method none
_refine_ls_goodness_of_fit_ref 1.050
_refine_ls_hydrogen_treatment constr
_refine_ls_matrix_type full
_refine_ls_number_parameters 244
_refine_ls_number_reflns 3122
_refine_ls_number_restraints 0
_refine_ls_restrained_S_all 1.050
_refine_ls_R_factor_all 0.1170
_refine_ls_R_factor_gt 0.0639
_refine_ls_shift/su_max 0.001
_refine_ls_shift/su_mean 0.000
_refine_ls_structure_factor_coef Fsqd
_refine_ls_weighting_details 'calc w = 1/[\s^2^(Fo^2^)+(0.0714P)^2^+9.4954P] where P=(Fo^2^+2Fc^2^)/3'
_refine_ls_weighting_scheme calc
_refine_ls_wR_factor_gt 0.1534
_refine_ls_wR_factor_ref 0.1955
_reflns_number_gt 1830
_reflns_number_total 3122
_reflns_threshold_expression I>2\s(I)
_cod_data_source_file sa2010.cif
_cod_data_source_block I
_cod_original_sg_symbol_H-M 'C 2/c'
_cod_database_code 2209992
_cod_database_fobs_code 2209992

loop_
_symmetry_equiv_pos_as_xyz
'x, y, z'
'-x, y, -z+1/2'
'x+1/2, y+1/2, z'
'-x+1/2, y+1/2, -z+1/2'
'-x, -y, -z'
'x, -y, z-1/2'
'-x+1/2, -y+1/2, -z'
'x+1/2, -y+1/2, z-1/2'

loop_
_atom_site_type_symbol
_atom_site_label
_atom_site_fract_x
_atom_site_fract_y
_atom_site_fract_z
_atom_site_U_iso_or_equiv
_atom_site_adp_type
_atom_site_calc_flag
_atom_site_refinement_flags
_atom_site_occupancy
C C1 0.7100(3) 0.3099(5) 0.3006(4) 0.0761(15) Uani d . 1
C C2 0.7030(2) 0.3310(3) 0.1969(3) 0.0535(10) Uani d . 1
C C3 0.7038(2) 0.2199(4) 0.1463(4) 0.0680(13) Uani d . 1
C C4 0.6335(2) 0.3917(3) 0.1701(3) 0.0504(10) Uani d . 1
C C5 0.5709(2) 0.3407(4) 0.1397(3) 0.0618(12) Uani d . 1
H H5A 0.5698 0.2655 0.1333 0.074 Uiso calc R 1
C C6 0.5099(2) 0.3990(4) 0.1187(3) 0.0629(12) Uani d . 1
H H6A 0.4683 0.3632 0.0982 0.075 Uiso calc R 1
C C7 0.5105(2) 0.5109(4) 0.1281(3) 0.0559(11) Uani d . 1
C C8 0.5721(2) 0.5627(4) 0.1603(3) 0.0584(11) Uani d . 1
H H8A 0.5729 0.6378 0.1674 0.070 Uiso calc R 1
C C9 0.6327(2) 0.5038(4) 0.1820(3) 0.0577(11) Uani d . 1
H H9A 0.6738 0.5397 0.2050 0.069 Uiso calc R 1
C C10 0.4426(2) 0.5677(5) 0.1025(3) 0.0677(13) Uani d . 1
C C11 0.7653(2) 0.3956(3) 0.1689(3) 0.0509(10) Uani d . 1
C C12 0.8292(2) 0.4053(4) 0.2261(3) 0.0652(12) Uani d . 1
H H12A 0.8353 0.3736 0.2842 0.078 Uiso calc R 1
C C13 0.8832(2) 0.4626(4) 0.1956(4) 0.0658(13) Uani d . 1
H H13A 0.9258 0.4682 0.2334 0.079 Uiso calc R 1
C C14 0.8749(2) 0.5110(4) 0.1106(4) 0.0632(12) Uani d . 1
C C15 0.8115(2) 0.5006(4) 0.0545(3) 0.0632(12) Uani d . 1
H H15A 0.8053 0.5326 -0.0035 0.076 Uiso calc R 1
C C16 0.7578(2) 0.4436(4) 0.0835(3) 0.0590(11) Uani d . 1
H H16A 0.7155 0.4373 0.0448 0.071 Uiso calc R 1
C C17 0.9346(3) 0.5727(5) 0.0860(5) 0.0878(17) Uani d . 1
O O1 0.38988(18) 0.5265(4) 0.0704(3) 0.0918(12) Uani d . 1
O O2 0.9919(2) 0.5810(4) 0.1262(4) 0.131(2) Uani d . 1
F F1 0.76061(17) 0.2385(3) 0.3309(2) 0.0973(11) Uani d . 1
F F2 0.65087(17) 0.2690(3) 0.3244(2) 0.0967(10) Uani d . 1
F F3 0.72308(16) 0.4012(3) 0.3479(2) 0.0861(9) Uani d . 1
F F4 0.76753(15) 0.1775(2) 0.1554(2) 0.0887(10) Uani d . 1
F F5 0.66239(16) 0.1456(2) 0.1762(3) 0.0958(11) Uani d . 1
F F6 0.68282(15) 0.2318(2) 0.0564(2) 0.0791(8) Uani d . 1
Cl Cl1 0.44406(8) 0.70990(13) 0.12276(12) 0.0931(5) Uani d . 1
Cl Cl2 0.92003(11) 0.6431(2) -0.01868(14) 0.1394(9) Uani d . 1

loop_
_atom_site_aniso_label
_atom_site_aniso_U_11
_atom_site_aniso_U_22
_atom_site_aniso_U_33
_atom_site_aniso_U_12
_atom_site_aniso_U_13
_atom_site_aniso_U_23
C1 0.063(3) 0.085(4) 0.081(4) 0.011(3) 0.012(3) 0.024(3)
C2 0.046(2) 0.052(2) 0.063(3) 0.0036(19) 0.0092(19) 0.002(2)
C3 0.057(3) 0.055(3) 0.095(4) 0.002(2) 0.019(3) -0.004(3)
C4 0.043(2) 0.051(2) 0.058(3) -0.0032(18) 0.0111(18) -0.002(2)
C5 0.051(2) 0.052(3) 0.084(3) -0.009(2) 0.015(2) 0.000(2)
C6 0.038(2) 0.076(3) 0.075(3) -0.007(2) 0.010(2) -0.003(3)
C7 0.041(2) 0.072(3) 0.056(3) 0.003(2) 0.0145(18) 0.002(2)
C8 0.050(2) 0.054(3) 0.074(3) 0.004(2) 0.016(2) -0.006(2)
C9 0.044(2) 0.059(3) 0.070(3) -0.001(2) 0.009(2) -0.008(2)
C10 0.050(3) 0.092(4) 0.064(3) 0.013(3) 0.020(2) 0.014(3)
C11 0.041(2) 0.051(2) 0.062(3) 0.0028(18) 0.0109(18) -0.001(2)
C12 0.047(2) 0.073(3) 0.073(3) 0.011(2) 0.000(2) -0.002(3)
C13 0.040(2) 0.075(3) 0.081(4) -0.001(2) 0.001(2) -0.009(3)
C14 0.043(2) 0.062(3) 0.087(4) -0.008(2) 0.015(2) -0.011(3)
C15 0.053(3) 0.069(3) 0.067(3) -0.005(2) 0.007(2) -0.002(2)
C16 0.040(2) 0.062(3) 0.074(3) -0.007(2) 0.002(2) -0.004(2)
C17 0.064(3) 0.090(4) 0.114(5) -0.015(3) 0.026(3) -0.011(4)
O1 0.0452(19) 0.122(3) 0.106(3) 0.004(2) 0.0026(18) 0.015(3)
O2 0.053(2) 0.153(4) 0.178(5) -0.043(3) -0.018(3) 0.021(4)
F1 0.086(2) 0.107(2) 0.098(2) 0.0335(19) 0.0096(17) 0.036(2)
F2 0.083(2) 0.117(3) 0.095(2) 0.0035(19) 0.0323(17) 0.035(2)
F3 0.083(2) 0.108(2) 0.0663(18) 0.0131(18) 0.0093(15) -0.0041(18)
F4 0.0696(18) 0.0653(17) 0.132(3) 0.0194(15) 0.0169(17) -0.0050(18)
F5 0.089(2) 0.0537(16) 0.150(3) -0.0063(16) 0.033(2) 0.0090(18)
F6 0.0741(18) 0.0701(18) 0.093(2) -0.0044(14) 0.0123(16) -0.0206(16)
Cl1 0.0748(9) 0.0898(10) 0.1158(12) 0.0315(7) 0.0170(8) 0.0113(9)
Cl2 0.1214(15) 0.182(2) 0.1163(15) -0.0742(15) 0.0227(11) 0.0224(14)

loop_
_atom_type_symbol
_atom_type_description
_atom_type_scat_dispersion_real
_atom_type_scat_dispersion_imag
_atom_type_scat_source
C C 0.0033 0.0016 'International Tables Vol C Tables 4.2.6.8 and 6.1.1.4'
H H 0.0000 0.0000 'International Tables Vol C Tables 4.2.6.8 and 6.1.1.4'
O O 0.0106 0.0060 'International Tables Vol C Tables 4.2.6.8 and 6.1.1.4'
F F 0.0171 0.0103 'International Tables Vol C Tables 4.2.6.8 and 6.1.1.4'
Cl Cl 0.1484 0.1585 'International Tables Vol C Tables 4.2.6.8 and 6.1.1.4'

loop_
_geom_angle_atom_site_label_1
_geom_angle_atom_site_label_2
_geom_angle_atom_site_label_3
_geom_angle
_geom_angle_publ_flag
C1 C2 C3 108.6(4) ?
C1 C2 C4 106.7(4) ?
C1 C2 C11 112.9(4) yes
C4 C2 C3 111.8(4) ?
C4 C2 C11 111.6(3) ?
C11 C2 C3 105.2(3) yes
F3 C1 F2 106.7(5) ?
F3 C1 F1 107.7(5) ?
F2 C1 F1 106.1(4) ?
F3 C1 C2 111.1(4) ?
F2 C1 C2 111.4(4) ?
F1 C1 C2 113.4(5) ?
F4 C3 F5 106.9(4) ?
F4 C3 F6 106.9(4) ?
F5 C3 F6 106.8(4) ?
F4 C3 C2 111.7(4) ?
F5 C3 C2 113.5(4) ?
F6 C3 C2 110.7(4) ?
C5 C4 C9 117.8(4) ?
C5 C4 C2 123.8(4) ?
C9 C4 C2 118.3(4) ?
C6 C5 C4 121.3(4) ?
C5 C6 C7 120.1(4) ?
C8 C7 C6 119.3(4) ?
C8 C7 C10 124.1(4) ?
C6 C7 C10 116.6(4) ?
C7 C8 C9 120.3(4) ?
C8 C9 C4 121.2(4) ?
O1 C10 C7 125.7(5) ?
O1 C10 Cl1 118.9(4) ?
C7 C10 Cl1 115.3(4) ?
C16 C11 C12 118.9(4) ?
C16 C11 C2 118.5(4) ?
C12 C11 C2 122.6(4) ?
C13 C12 C11 119.4(5) ?
C14 C13 C12 121.3(4) ?
C13 C14 C15 118.8(4) ?
C13 C14 C17 117.0(5) ?
C15 C14 C17 124.2(5) ?
C16 C15 C14 120.7(5) ?
C15 C16 C11 121.0(4) ?
O2 C17 C14 129.4(6) ?
O2 C17 Cl2 114.7(5) ?
C14 C17 Cl2 115.9(4) ?
C10 Cl1 Cl2 82.75(16) ?
C17 Cl2 Cl1 83.97(19) ?
C6 C5 H5A 119.4 ?
C4 C5 H5A 119.4 ?
C5 C6 H6A 119.9 ?
C7 C6 H6A 119.9 ?
C7 C8 H8A 119.9 ?
C9 C8 H8A 119.9 ?
C8 C9 H9A 119.4 ?
C4 C9 H9A 119.4 ?
C13 C12 H12A 120.3 ?
C11 C12 H12A 120.3 ?
C14 C13 H13A 119.4 ?
C12 C13 H13A 119.4 ?
C16 C15 H15A 119.7 ?
C14 C15 H15A 119.7 ?
C15 C16 H16A 119.5 ?
C11 C16 H16A 119.5 ?

loop_
_geom_bond_atom_site_label_1
_geom_bond_atom_site_label_2
_geom_bond_distance
_geom_bond_publ_flag
C10 O1 1.176(6) yes
C10 Cl1 1.774(6) yes
C17 O2 1.184(7) yes
C17 Cl2 1.751(7) yes
C1 F3 1.326(7) yes
C1 F2 1.339(6) yes
C1 F1 1.343(6) yes
C1 C2 1.531(7) ?
C2 C4 1.539(6) ?
C2 C11 1.547(6) ?
C2 C3 1.556(7) ?
C3 F4 1.327(5) yes
C3 F5 1.330(5) yes
C3 F6 1.333(6) yes
C4 C5 1.381(6) ?
C4 C9 1.390(6) ?
C5 C6 1.377(6) ?
C6 C7 1.383(7) ?
C7 C8 1.374(6) ?
C7 C10 1.488(6) ?
C8 C9 1.375(6) ?
C11 C16 1.374(6) ?
C11 C12 1.397(6) ?
C12 C13 1.386(7) ?
C13 C14 1.370(7) ?
C14 C15 1.383(6) ?
C14 C17 1.469(7) ?
C15 C16 1.371(6) ?
C5 H5A 0.9300 ?
C6 H6A 0.9300 ?
C8 H8A 0.9300 ?
C9 H9A 0.9300 ?
C12 H12A 0.9300 ?
C13 H13A 0.9300 ?
C15 H15A 0.9300 ?
C16 H16A 0.9300 ?

loop_
_geom_torsion_atom_site_label_1
_geom_torsion_atom_site_label_2
_geom_torsion_atom_site_label_3
_geom_torsion_atom_site_label_4
_geom_torsion
F3 C1 C2 C4 -71.4(5)
F2 C1 C2 C4 47.5(6)
F1 C1 C2 C4 167.1(4)
F3 C1 C2 C11 51.6(5)
F2 C1 C2 C11 170.4(4)
F1 C1 C2 C11 -69.9(6)
F3 C1 C2 C3 167.9(4)
F2 C1 C2 C3 -73.2(5)
F1 C1 C2 C3 46.4(6)
C1 C2 C3 F4 -74.5(5)
C4 C2 C3 F4 167.9(4)
C11 C2 C3 F4 46.6(5)
C1 C2 C3 F5 46.4(5)
C4 C2 C3 F5 -71.1(5)
C11 C2 C3 F5 167.6(4)
C1 C2 C3 F6 166.4(4)
C4 C2 C3 F6 48.9(5)
C11 C2 C3 F6 -72.4(4)
C1 C2 C4 C5 -92.4(5)
C11 C2 C4 C5 143.8(4)
C3 C2 C4 C5 26.2(6)
C1 C2 C4 C9 83.7(5)
C11 C2 C4 C9 -40.0(5)
C3 C2 C4 C9 -157.6(4)
C9 C4 C5 C6 2.2(7)
C2 C4 C5 C6 178.4(4)
C4 C5 C6 C7 -0.2(7)
C5 C6 C7 C8 -1.3(7)
C5 C6 C7 C10 179.0(4)
C6 C7 C8 C9 0.7(7)
C10 C7 C8 C9 -179.7(4)
C7 C8 C9 C4 1.4(7)
C5 C4 C9 C8 -2.9(7)
C2 C4 C9 C8 -179.3(4)
C8 C7 C10 O1 175.9(5)
C6 C7 C10 O1 -4.5(7)
C8 C7 C10 Cl1 -3.8(6)
C6 C7 C10 Cl1 175.9(4)
C1 C2 C11 C16 -163.6(4)
C4 C2 C11 C16 -43.4(5)
C3 C2 C11 C16 78.0(5)
C1 C2 C11 C12 17.6(6)
C4 C2 C11 C12 137.8(4)
C3 C2 C11 C12 -100.8(5)
C16 C11 C12 C13 -0.2(7)
C2 C11 C12 C13 178.6(4)
C11 C12 C13 C14 0.8(7)
C12 C13 C14 C15 -1.0(7)
C12 C13 C14 C17 178.1(5)
C13 C14 C15 C16 0.5(7)
C17 C14 C15 C16 -178.5(5)
C14 C15 C16 C11 0.1(7)
C12 C11 C16 C15 -0.3(7)
C2 C11 C16 C15 -179.1(4)
C13 C14 C17 O2 6.1(10)
C15 C14 C17 O2 -174.9(7)
C13 C14 C17 Cl2 -174.8(4)
C15 C14 C17 Cl2 4.2(7)
C7 C10 O1 O2 -36.8(4)
Cl1 C10 O1 O2 142.8(8)
C14 C17 O2 O1 -39.5(6)
Cl2 C17 O2 O1 141.3(11)
C10 O1 O2 C17 -136.2(11)
O1 C10 Cl1 Cl2 -147.3(4)
C7 C10 Cl1 Cl2 32.3(3)
O2 C17 Cl2 Cl1 -149.1(6)
C14 C17 Cl2 Cl1 31.6(4)
C10 Cl1 Cl2 C17 -68.8(3)

loop_
_cod_related_entry_id
_cod_related_entry_database
_cod_related_entry_code
1 ChemSpider 2109582
